data_4103493
loop_
_publ_author_name
'Frederic Poineau'
'Erik V. Johnstone'
'Philippe F. Weck'
'Eunja Kim'
'Paul M. Forster'
'Brian L. Scott'
'Alfred P. Sattelberger'
'Kenneth R. Czerwinski'

_publ_section_title
;
 Synthesis and Structure of Technetium Trichloride
;
_journal_name_full 'Journal of the American Chemical Society'
_journal_page_first 15864
_journal_page_last 15865
_journal_paper_doi 10.1021/ja105730e
_journal_volume 132
_journal_year 2010
_chemical_formula_sum 'C4 H6 Cl4 O4 Tc2'
_chemical_formula_weight 455.89
_chemical_name_systematic
; 
 ? 
;
_space_group_IT_number 2
_symmetry_cell_setting triclinic
_symmetry_space_group_name_Hall '-P 1'
_symmetry_space_group_name_H-M 'P -1'
_atom_sites_solution_hydrogens geom
_atom_sites_solution_primary direct
_atom_sites_solution_secondary difmap
_audit_creation_method SHELXL-97
_cell_angle_alpha 112.082(2)
_cell_angle_beta 96.667(3)
_cell_angle_gamma 108.792(3)
_cell_formula_units_Z 1
_cell_length_a 6.0303(12)
_cell_length_b 6.5098(13)
_cell_length_c 8.3072(16)
_cell_measurement_temperature 100(2)
_cell_volume 275.42(9)
_computing_structure_refinement 'SHELXL-97 (Sheldrick, 2008)'
_computing_structure_solution 'SHELXS-97 (Sheldrick, 2008)'
_diffrn_ambient_temperature 100(2)
_diffrn_measured_fraction_theta_full 0.993
_diffrn_measured_fraction_theta_max 0.993
_diffrn_radiation_monochromator graphite
_diffrn_radiation_source 'fine-focus sealed tube'
_diffrn_radiation_type MoK\a
_diffrn_radiation_wavelength 0.71073
_diffrn_reflns_av_R_equivalents 0.0222
_diffrn_reflns_av_sigmaI/netI 0.0255
_diffrn_reflns_limit_h_max 8
_diffrn_reflns_limit_h_min -8
_diffrn_reflns_limit_k_max 9
_diffrn_reflns_limit_k_min -9
_diffrn_reflns_limit_l_max 11
_diffrn_reflns_limit_l_min -11
_diffrn_reflns_number 4383
_diffrn_reflns_theta_full 30.50
_diffrn_reflns_theta_max 30.50
_diffrn_reflns_theta_min 2.75
_exptl_absorpt_coefficient_mu 3.461
_exptl_absorpt_correction_T_max 0.7465
_exptl_absorpt_correction_T_min 0.4756
_exptl_absorpt_correction_type multi-scan
_exptl_crystal_density_diffrn 2.749
_exptl_crystal_density_method 'not measured'
_exptl_crystal_F_000 216
_exptl_crystal_size_max 0.07
_exptl_crystal_size_mid 0.04
_exptl_crystal_size_min 0.03
_refine_diff_density_max 1.741
_refine_diff_density_min -1.226
_refine_diff_density_rms 0.171
_refine_ls_extinction_method none
_refine_ls_goodness_of_fit_ref 1.079
_refine_ls_hydrogen_treatment constr
_refine_ls_matrix_type full
_refine_ls_number_parameters 64
_refine_ls_number_reflns 1666
_refine_ls_number_restraints 0
_refine_ls_restrained_S_all 1.079
_refine_ls_R_factor_all 0.0279
_refine_ls_R_factor_gt 0.0256
_refine_ls_shift/su_max 0.001
_refine_ls_shift/su_mean 0.000
_refine_ls_structure_factor_coef Fsqd
_refine_ls_weighting_details 'calc w=1/[\s^2^(Fo^2^)+(0.0438P)^2^+0.3017P] where P=(Fo^2^+2Fc^2^)/3'
_refine_ls_weighting_scheme calc
_refine_ls_wR_factor_gt 0.0689
_refine_ls_wR_factor_ref 0.0699
_reflns_number_gt 1553
_reflns_number_total 1666
_reflns_threshold_expression >2sigma(I)
_cod_data_source_file ja105730e_si_001.cif
_cod_data_source_block Tc2Cl4(OAc)2
_cod_database_code 4103493

loop_
_symmetry_equiv_pos_as_xyz
'x, y, z'
'-x, -y, -z'

loop_
_atom_site_label
_atom_site_type_symbol
_atom_site_fract_x
_atom_site_fract_y
_atom_site_fract_z
_atom_site_U_iso_or_equiv
_atom_site_adp_type
_atom_site_occupancy
_atom_site_symmetry_multiplicity
_atom_site_calc_flag
_atom_site_refinement_flags
Tc1 Tc 0.16707(4) 0.52583(4) 0.96103(3) 0.01012(9) Uani 1 1 d .
Cl2 Cl 0.36085(11) 0.36644(12) 1.11252(9) 0.01342(14) Uani 1 1 d .
Cl3 Cl 0.13264(12) 0.69740(13) 0.76906(9) 0.01547(14) Uani 1 1 d .
O1 O 0.3339(4) 0.8533(4) 1.1764(3) 0.0133(4) Uani 1 1 d .
O2 O 0.0134(4) 0.1963(4) 0.7475(3) 0.0135(4) Uani 1 1 d .
C1 C 0.2136(5) 0.9299(5) 1.2830(4) 0.0133(5) Uani 1 1 d .
C2 C 0.3351(5) 1.1637(5) 1.4482(4) 0.0152(5) Uani 1 1 d .
H2A H 0.2157 1.1942 1.5143 0.023 Uiso 1 1 calc R
H2B H 0.4040 1.2944 1.4140 0.023 Uiso 1 1 calc R
H2C H 0.4654 1.1563 1.5253 0.023 Uiso 1 1 calc R

loop_
_atom_site_aniso_label
_atom_site_aniso_U_11
_atom_site_aniso_U_22
_atom_site_aniso_U_33
_atom_site_aniso_U_23
_atom_site_aniso_U_13
_atom_site_aniso_U_12
Tc1 0.00989(13) 0.01066(12) 0.00836(12) 0.00385(8) 0.00116(8) 0.00317(8)
Cl2 0.0126(3) 0.0157(3) 0.0136(3) 0.0082(2) 0.0029(2) 0.0057(2)
Cl3 0.0144(3) 0.0204(3) 0.0159(3) 0.0120(3) 0.0045(2) 0.0071(2)
O1 0.0130(9) 0.0117(9) 0.0117(9) 0.0039(7) 0.0014(7) 0.0031(7)
O2 0.0139(9) 0.0116(9) 0.0111(9) 0.0026(7) 0.0021(7) 0.0035(7)
C1 0.0157(12) 0.0133(12) 0.0105(11) 0.0054(9) 0.0017(9) 0.0058(10)
C2 0.0156(12) 0.0129(12) 0.0118(12) 0.0024(10) 0.0013(9) 0.0038(10)

loop_
_atom_type_symbol
_atom_type_description
_atom_type_scat_dispersion_real
_atom_type_scat_dispersion_imag
_atom_type_scat_source
C C 0.0033 0.0016 'International Tables Vol C Tables 4.2.6.8 and 6.1.1.4'
H H 0.0000 0.0000 'International Tables Vol C Tables 4.2.6.8 and 6.1.1.4'
O O 0.0106 0.0060 'International Tables Vol C Tables 4.2.6.8 and 6.1.1.4'
Cl Cl 0.1484 0.1585 'International Tables Vol C Tables 4.2.6.8 and 6.1.1.4'
Tc Tc -1.4390 0.7593 'International Tables Vol C Tables 4.2.6.8 and 6.1.1.4'

loop_
_geom_angle_atom_site_label_1
_geom_angle_atom_site_label_2
_geom_angle_atom_site_label_3
_geom_angle
_geom_angle_site_symmetry_1
_geom_angle_site_symmetry_3
O2 Tc1 O1 177.57(8) . .
O2 Tc1 Tc1 91.32(6) . 2_567
O1 Tc1 Tc1 90.56(6) . 2_567
O2 Tc1 Cl3 89.27(6) . .
O1 Tc1 Cl3 91.80(6) . .
Tc1 Tc1 Cl3 103.12(2) 2_567 .
O2 Tc1 Cl2 88.69(6) . .
O1 Tc1 Cl2 89.40(6) . .
Tc1 Tc1 Cl2 102.89(2) 2_567 .
Cl3 Tc1 Cl2 153.94(3) . .
C1 O1 Tc1 119.32(18) . .
C1 O2 Tc1 118.22(18) 2_567 .
O1 C1 O2 120.5(3) . 2_567
O1 C1 C2 120.5(2) . .
O2 C1 C2 119.0(3) 2_567 .

loop_
_geom_bond_atom_site_label_1
_geom_bond_atom_site_label_2
_geom_bond_distance
_geom_bond_site_symmetry_2
Tc1 O2 2.021(2) .
Tc1 O1 2.022(2) .
Tc1 Tc1 2.1500(6) 2_567
Tc1 Cl3 2.2903(8) .
Tc1 Cl2 2.3339(7) .
O1 C1 1.269(3) .
O2 C1 1.285(3) 2_567
C1 O2 1.285(3) 2_567
C1 C2 1.488(4) .
